data_1576416
loop_
_publ_author_name
'Qiu, Qianfeng'
'Usuba, Junichi'
'Koay, Wai Lean'
'Oppenheimer, Vincent Conrad'
'Wu, Man Wai'
'Zheng, Shao-Liang'
'Truong, Vinh Xuan'
'Han, Grace G. D.'

_publ_section_title
;
 Visible Photon Energy Storage by [2+2] Cycloaddition of Pd-Oxazolones
;
_journal_name_full 'Chemical Science'
_journal_paper_doi 10.1039/D5SC07833D
_journal_year 2026
_chemical_formula_sum 'C45 H38 Cl2 F6 N2 O16 Pd2'
_chemical_formula_weight 1260.47
_space_group_crystal_system triclinic
_space_group_IT_number 2
_space_group_name_Hall '-P 1'
_space_group_name_H-M_alt 'P -1'
_atom_sites_solution_hydrogens geom
_atom_sites_solution_primary dual
_audit_block_doi 10.5517/ccdc.csd.cc2ppcwn
_audit_creation_method SHELXL-2019/3
_audit_update_record
;
2025-10-04 deposited with the CCDC.	2025-12-11 downloaded from the CCDC.
;
_cell_angle_alpha 98.4574(15)
_cell_angle_beta 100.3900(16)
_cell_angle_gamma 97.2586(15)
_cell_formula_units_Z 2
_cell_length_a 8.6194(3)
_cell_length_b 14.7562(5)
_cell_length_c 19.1239(7)
_cell_measurement_reflns_used 9876
_cell_measurement_temperature 100(2)
_cell_measurement_theta_max 27.0
_cell_measurement_theta_min 2.43
_cell_volume 2337.06(14)
_computing_cell_refinement 'SAINT 8.40A (Bruker-AXS, 2019)'
_computing_data_reduction 'SAINT 8.40A (Bruker-AXS, 2019)'
_computing_molecular_graphics 'Bruker SHELXTL (Sheldrick, 2015)'
_computing_publication_material 'Bruker SHELXTL (Sheldrick, 2015)'
_computing_structure_refinement 'SHELXL-2019 (Sheldrick, 2015)'
_computing_structure_solution 'SHELXT-2019 (Sheldrick, 2015)'
_diffrn_ambient_temperature 100(2)
_diffrn_measured_fraction_theta_full 1.000
_diffrn_measured_fraction_theta_max 0.999
_diffrn_measurement_device_type
;
Bruker D8 goniometer with Photon III-C14 area detector  
;
_diffrn_measurement_method 'omega and phi scans'
_diffrn_radiation_source 'I\mS microfocus tube'
_diffrn_radiation_type MoK\a
_diffrn_radiation_wavelength 0.71073
_diffrn_reflns_av_R_equivalents 0.0509
_diffrn_reflns_av_unetI/netI 0.0164
_diffrn_reflns_Laue_measured_fraction_full 1.000
_diffrn_reflns_Laue_measured_fraction_max 0.999
_diffrn_reflns_limit_h_max 11
_diffrn_reflns_limit_h_min -11
_diffrn_reflns_limit_k_max 19
_diffrn_reflns_limit_k_min -19
_diffrn_reflns_limit_l_max 24
_diffrn_reflns_limit_l_min -24
_diffrn_reflns_number 248147
_diffrn_reflns_point_group_measured_fraction_full 1.000
_diffrn_reflns_point_group_measured_fraction_max 0.999
_diffrn_reflns_theta_full 25.242
_diffrn_reflns_theta_max 27.555
_diffrn_reflns_theta_min 1.935
_exptl_absorpt_coefficient_mu 0.983
_exptl_absorpt_correction_T_max 0.6942
_exptl_absorpt_correction_T_min 0.6547
_exptl_absorpt_correction_type multi-scan
_exptl_absorpt_process_details SADABS
_exptl_crystal_colour orange
_exptl_crystal_density_diffrn 1.791
_exptl_crystal_description block
_exptl_crystal_F_000 1260
_exptl_crystal_size_max 0.120
_exptl_crystal_size_mid 0.080
_exptl_crystal_size_min 0.040
_refine_diff_density_max 0.812
_refine_diff_density_min -0.667
_refine_diff_density_rms 0.080
_refine_ls_extinction_method none
_refine_ls_goodness_of_fit_ref 1.086
_refine_ls_hydrogen_treatment constr
_refine_ls_matrix_type full
_refine_ls_number_parameters 666
_refine_ls_number_reflns 10787
_refine_ls_number_restraints 0
_refine_ls_restrained_S_all 1.086
_refine_ls_R_factor_all 0.0335
_refine_ls_R_factor_gt 0.0270
_refine_ls_shift/su_max 0.002
_refine_ls_shift/su_mean 0.000
_refine_ls_structure_factor_coef Fsqd
_refine_ls_weighting_details 'w=1/[\s^2^(Fo^2^)+(0.0093P)^2^+4.5892P] where P=(Fo^2^+2Fc^2^)/3'
_refine_ls_weighting_scheme calc
_refine_ls_wR_factor_gt 0.0529
_refine_ls_wR_factor_ref 0.0559
_reflns_Friedel_coverage 0.000
_reflns_number_gt 9612
_reflns_number_total 10787
_reflns_threshold_expression 'I > 2\s(I)'
_cod_data_source_file d5sc07833d2.cif
_cod_data_source_block JK-80-DCM
_cod_database_code 1576416
_shelx_shelxl_version_number 2019/3
_shelx_space_group_comment
;
The symmetry employed for this shelxl refinement is uniquely defined
by the following loop, which should always be used as a source of
symmetry information in preference to the above space-group names.
They are only intended as comments.
;
_shelx_estimated_absorpt_t_min 0.891
_shelx_estimated_absorpt_t_max 0.962

loop_
_space_group_symop_operation_xyz
'x, y, z'
'-x, -y, -z'

loop_
_atom_site_label
_atom_site_type_symbol
_atom_site_fract_x
_atom_site_fract_y
_atom_site_fract_z
_atom_site_U_iso_or_equiv
_atom_site_adp_type
_atom_site_occupancy
_atom_site_site_symmetry_order
_atom_site_calc_flag
_atom_site_refinement_flags_posn
_atom_site_refinement_flags_adp
_atom_site_refinement_flags_occupancy
_atom_site_disorder_assembly
_atom_site_disorder_group
Pd1 Pd 0.37229(2) 0.70247(2) 0.28902(2) 0.01125(4) Uani 1 1 d . . . . .
Pd2 Pd 0.63731(2) 0.82386(2) 0.25029(2) 0.01224(4) Uani 1 1 d . . . . .
F1 F 0.2493(2) 1.03030(11) 0.23236(9) 0.0371(4) Uani 1 1 d . . . . .
F2 F 0.2878(2) 1.02704(12) 0.34529(9) 0.0496(5) Uani 1 1 d . . . . .
F3 F 0.08218(18) 0.94613(11) 0.27316(11) 0.0397(4) Uani 1 1 d . . . . .
F4 F 0.7165(3) 0.98171(11) 0.48545(9) 0.0593(6) Uani 1 1 d . . . . .
F5 F 0.7886(2) 0.85734(14) 0.51399(9) 0.0487(5) Uani 1 1 d . . . . .
F6 F 0.5564(2) 0.88390(14) 0.51928(9) 0.0489(5) Uani 1 1 d . . . . .
O1 O 0.61822(18) 0.47953(10) 0.32442(8) 0.0160(3) Uani 1 1 d . . . . .
O2 O -0.02451(19) 0.75627(11) 0.05807(8) 0.0188(3) Uani 1 1 d . . . . .
O3 O 0.0588(2) 0.63542(12) -0.03253(8) 0.0241(4) Uani 1 1 d . . . . .
O4 O 0.6183(2) 0.39279(11) 0.21582(9) 0.0210(3) Uani 1 1 d . . . . .
O5 O 0.89764(19) 0.66230(12) 0.58217(8) 0.0217(3) Uani 1 1 d . . . . .
O6 O 0.6626(2) 0.70985(12) 0.63703(8) 0.0229(4) Uani 1 1 d . . . . .
O7 O 0.48741(18) 0.74588(10) 0.02488(8) 0.0165(3) Uani 1 1 d . . . . .
O8 O 1.12375(19) 0.72004(11) 0.41935(8) 0.0193(3) Uani 1 1 d . . . . .
O9 O 1.09204(19) 0.55581(10) 0.34429(8) 0.0178(3) Uani 1 1 d . . . . .
O10 O 0.5517(2) 0.60317(11) -0.00828(8) 0.0209(3) Uani 1 1 d . . . . .
O11 O 0.15647(19) 0.99139(11) -0.02996(9) 0.0209(3) Uani 1 1 d . . . . .
O12 O 0.2991(2) 1.14100(11) 0.05522(9) 0.0218(3) Uani 1 1 d . . . . .
O13 O 0.27952(18) 0.82512(10) 0.29559(8) 0.0153(3) Uani 1 1 d . . . . .
O14 O 0.45012(18) 0.90933(10) 0.24360(8) 0.0167(3) Uani 1 1 d . . . . .
O15 O 0.51009(19) 0.77207(10) 0.39377(8) 0.0169(3) Uani 1 1 d . . . . .
O16 O 0.67888(18) 0.87827(10) 0.35809(8) 0.0156(3) Uani 1 1 d . . . . .
N1 N 0.4586(2) 0.58076(12) 0.29131(9) 0.0126(3) Uani 1 1 d . . . . .
N2 N 0.5983(2) 0.77744(12) 0.14253(10) 0.0139(3) Uani 1 1 d . . . . .
C1 C 0.2512(2) 0.65871(14) 0.18823(11) 0.0132(4) Uani 1 1 d . . . . .
C2 C 0.1401(2) 0.71273(14) 0.16094(11) 0.0136(4) Uani 1 1 d . . . . .
H2 H 0.106678 0.757517 0.193654 0.016 Uiso 1 1 calc R U . . .
C3 C 0.0773(3) 0.70298(15) 0.08782(12) 0.0153(4) Uani 1 1 d . . . . .
C4 C 0.1207(3) 0.63476(16) 0.03834(11) 0.0172(4) Uani 1 1 d . . . . .
C5 C 0.2192(3) 0.57585(15) 0.06445(11) 0.0160(4) Uani 1 1 d . . . . .
H5 H 0.243292 0.527025 0.031890 0.019 Uiso 1 1 calc R U . . .
C6 C 0.2856(2) 0.58673(14) 0.13927(11) 0.0139(4) Uani 1 1 d . . . . .
C7 C 0.3887(3) 0.52223(14) 0.16058(11) 0.0146(4) Uani 1 1 d . . . . .
H7 H 0.404999 0.476399 0.123348 0.018 Uiso 1 1 calc R U . . .
C8 C 0.4647(3) 0.52040(14) 0.22842(11) 0.0139(4) Uani 1 1 d . . . . .
C9 C 0.5706(3) 0.45525(15) 0.24855(12) 0.0161(4) Uani 1 1 d . . . . .
C10 C 0.5456(2) 0.55341(14) 0.34538(11) 0.0135(4) Uani 1 1 d . . . . .
C11 C 0.5712(3) 0.58823(14) 0.42188(11) 0.0144(4) Uani 1 1 d . . . . .
C12 C 0.7256(3) 0.59998(15) 0.46479(11) 0.0157(4) Uani 1 1 d . . . . .
H12 H 0.810969 0.579783 0.444633 0.019 Uiso 1 1 calc R U . . .
C13 C 0.7519(3) 0.64100(15) 0.53624(12) 0.0172(4) Uani 1 1 d . . . . .
C14 C 0.6232(3) 0.66775(15) 0.56651(11) 0.0173(4) Uani 1 1 d . . . . .
C15 C 0.4708(3) 0.65089(15) 0.52468(12) 0.0179(4) Uani 1 1 d . . . . .
H15 H 0.383461 0.665761 0.545781 0.022 Uiso 1 1 calc R U . . .
C16 C 0.4444(3) 0.61241(15) 0.45210(12) 0.0161(4) Uani 1 1 d . . . . .
H16 H 0.339839 0.602651 0.423198 0.019 Uiso 1 1 calc R U . . .
C17 C -0.0407(3) 0.83986(16) 0.10326(12) 0.0197(5) Uani 1 1 d . . . . .
H17A H -0.112545 0.874023 0.075406 0.030 Uiso 1 1 calc R U . . .
H17B H 0.064338 0.878496 0.120722 0.030 Uiso 1 1 calc R U . . .
H17C H -0.084851 0.824128 0.144485 0.030 Uiso 1 1 calc R U . . .
C18 C 0.1194(3) 0.57823(18) -0.08478(12) 0.0253(5) Uani 1 1 d . . . . .
H18A H 0.078618 0.590959 -0.133012 0.038 Uiso 1 1 calc R U . . .
H18B H 0.084969 0.512821 -0.083178 0.038 Uiso 1 1 calc R U . . .
H18C H 0.236395 0.591633 -0.074053 0.038 Uiso 1 1 calc R U . . .
C19 C 1.0242(3) 0.6183(2) 0.56082(13) 0.0271(5) Uani 1 1 d . . . . .
H19A H 1.046627 0.637724 0.516331 0.041 Uiso 1 1 calc R U . . .
H19B H 0.992557 0.550823 0.552362 0.041 Uiso 1 1 calc R U . . .
H19C H 1.120206 0.636209 0.599118 0.041 Uiso 1 1 calc R U . . .
C20 C 0.5402(3) 0.75021(18) 0.66618(13) 0.0250(5) Uani 1 1 d . . . . .
H20A H 0.499072 0.793501 0.635928 0.038 Uiso 1 1 calc R U . . .
H20B H 0.584711 0.783633 0.715355 0.038 Uiso 1 1 calc R U . . .
H20C H 0.453145 0.701126 0.667195 0.038 Uiso 1 1 calc R U . . .
C21 C 0.8018(2) 0.74330(15) 0.26959(11) 0.0144(4) Uani 1 1 d . . . . .
C22 C 0.9130(3) 0.76539(15) 0.33486(11) 0.0154(4) Uani 1 1 d . . . . .
H22 H 0.921679 0.824256 0.364351 0.018 Uiso 1 1 calc R U . . .
C23 C 1.0113(3) 0.70300(15) 0.35756(11) 0.0153(4) Uani 1 1 d . . . . .
C24 C 0.9970(2) 0.61441(15) 0.31581(11) 0.0145(4) Uani 1 1 d . . . . .
C25 C 0.8941(3) 0.59356(15) 0.25009(11) 0.0149(4) Uani 1 1 d . . . . .
H25 H 0.886861 0.534736 0.220757 0.018 Uiso 1 1 calc R U . . .
C26 C 0.7985(2) 0.65791(15) 0.22508(11) 0.0141(4) Uani 1 1 d . . . . .
C27 C 0.7130(2) 0.63454(15) 0.15197(11) 0.0149(4) Uani 1 1 d . . . . .
H27 H 0.716223 0.574444 0.126956 0.018 Uiso 1 1 calc R U . . .
C28 C 0.6283(3) 0.68890(15) 0.11498(11) 0.0152(4) Uani 1 1 d . . . . .
C29 C 0.5574(3) 0.66770(15) 0.03871(11) 0.0161(4) Uani 1 1 d . . . . .
C30 C 0.5202(3) 0.80791(15) 0.08807(11) 0.0147(4) Uani 1 1 d . . . . .
C31 C 0.4676(3) 0.89615(15) 0.08314(11) 0.0151(4) Uani 1 1 d . . . . .
C32 C 0.3353(3) 0.89840(15) 0.02866(11) 0.0159(4) Uani 1 1 d . . . . .
H32 H 0.282546 0.842760 -0.002665 0.019 Uiso 1 1 calc R U . . .
C33 C 0.2823(3) 0.98113(15) 0.02070(11) 0.0162(4) Uani 1 1 d . . . . .
C34 C 0.3614(3) 1.06333(15) 0.06751(12) 0.0172(4) Uani 1 1 d . . . . .
C35 C 0.4926(3) 1.06076(16) 0.12050(12) 0.0189(4) Uani 1 1 d . . . . .
H35 H 0.545743 1.116367 0.151769 0.023 Uiso 1 1 calc R U . . .
C36 C 0.5470(3) 0.97742(15) 0.12825(11) 0.0169(4) Uani 1 1 d . . . . .
H36 H 0.638089 0.976048 0.164211 0.020 Uiso 1 1 calc R U . . .
C37 C 1.1589(3) 0.81306(17) 0.45918(13) 0.0243(5) Uani 1 1 d . . . . .
H37A H 1.185839 0.856244 0.427275 0.037 Uiso 1 1 calc R U . . .
H37B H 1.249482 0.817847 0.499421 0.037 Uiso 1 1 calc R U . . .
H37C H 1.065308 0.828601 0.478033 0.037 Uiso 1 1 calc R U . . .
C38 C 1.0949(3) 0.47130(15) 0.29716(13) 0.0202(5) Uani 1 1 d . . . . .
H38A H 1.125767 0.485739 0.252673 0.030 Uiso 1 1 calc R U . . .
H38B H 0.988580 0.433584 0.285404 0.030 Uiso 1 1 calc R U . . .
H38C H 1.172398 0.436771 0.321161 0.030 Uiso 1 1 calc R U . . .
C39 C 0.0719(3) 0.90901(17) -0.07758(13) 0.0232(5) Uani 1 1 d . . . . .
H39A H -0.017472 0.924722 -0.110699 0.035 Uiso 1 1 calc R U . . .
H39B H 0.030882 0.864686 -0.049277 0.035 Uiso 1 1 calc R U . . .
H39C H 0.144326 0.881239 -0.105360 0.035 Uiso 1 1 calc R U . . .
C40 C 0.3577(4) 1.22396(17) 0.10685(14) 0.0315(6) Uani 1 1 d . . . . .
H40A H 0.300129 1.273714 0.092706 0.047 Uiso 1 1 calc R U . . .
H40B H 0.471992 1.242004 0.108778 0.047 Uiso 1 1 calc R U . . .
H40C H 0.341203 1.213143 0.154512 0.047 Uiso 1 1 calc R U . . .
C41 C 0.3335(3) 0.89473(14) 0.27177(11) 0.0141(4) Uani 1 1 d . . . . .
C42 C 0.2373(3) 0.97558(15) 0.28117(12) 0.0189(4) Uani 1 1 d . . . . .
C43 C 0.6112(3) 0.84196(14) 0.40239(11) 0.0143(4) Uani 1 1 d . . . . .
C44 C 0.6686(3) 0.89359(16) 0.48105(12) 0.0194(5) Uani 1 1 d . . . . .
Cl1 Cl 0.16867(8) 0.76472(4) 0.74784(4) 0.03379(15) Uani 1 1 d . . . . .
Cl2 Cl 0.18048(10) 0.91956(5) 0.66896(5) 0.04549(18) Uani 1 1 d . . . . .
C45 C 0.0583(3) 0.84256(18) 0.70579(16) 0.0311(6) Uani 1 1 d . . . . .
H45A H -0.029159 0.806840 0.666980 0.037 Uiso 1 1 calc R U . . .
H45B H 0.009811 0.878434 0.741730 0.037 Uiso 1 1 calc R U . . .

loop_
_atom_site_aniso_label
_atom_site_aniso_U_11
_atom_site_aniso_U_22
_atom_site_aniso_U_33
_atom_site_aniso_U_23
_atom_site_aniso_U_13
_atom_site_aniso_U_12
Pd1 0.01437(8) 0.01010(7) 0.00956(7) 0.00217(5) 0.00194(6) 0.00307(6)
Pd2 0.01365(8) 0.01297(8) 0.01110(7) 0.00315(6) 0.00302(6) 0.00394(6)
F1 0.0487(10) 0.0311(8) 0.0482(10) 0.0249(7) 0.0253(8) 0.0256(8)
F2 0.0726(13) 0.0416(10) 0.0276(9) -0.0169(7) -0.0079(8) 0.0347(9)
F3 0.0232(8) 0.0273(8) 0.0754(13) 0.0130(8) 0.0177(8) 0.0136(6)
F4 0.1256(19) 0.0181(8) 0.0222(8) -0.0057(6) 0.0098(10) -0.0156(10)
F5 0.0492(11) 0.0660(12) 0.0226(8) -0.0086(8) -0.0148(7) 0.0278(9)
F6 0.0373(10) 0.0748(13) 0.0229(8) -0.0197(8) 0.0125(7) -0.0117(9)
O1 0.0205(8) 0.0141(7) 0.0131(7) 0.0021(6) 0.0000(6) 0.0068(6)
O2 0.0218(8) 0.0198(8) 0.0154(7) 0.0034(6) -0.0004(6) 0.0105(6)
O3 0.0314(9) 0.0307(9) 0.0106(7) 0.0014(7) -0.0008(7) 0.0158(8)
O4 0.0273(9) 0.0161(8) 0.0199(8) 0.0013(6) 0.0027(7) 0.0100(7)
O5 0.0171(8) 0.0292(9) 0.0158(8) 0.0007(7) -0.0028(6) 0.0047(7)
O6 0.0265(9) 0.0293(9) 0.0119(7) 0.0000(7) 0.0027(6) 0.0068(7)
O7 0.0208(8) 0.0168(8) 0.0117(7) 0.0025(6) 0.0013(6) 0.0057(6)
O8 0.0191(8) 0.0194(8) 0.0161(8) 0.0010(6) -0.0030(6) 0.0032(6)
O9 0.0197(8) 0.0149(7) 0.0176(8) 0.0032(6) -0.0026(6) 0.0067(6)
O10 0.0268(9) 0.0199(8) 0.0154(8) 0.0013(6) 0.0026(7) 0.0061(7)
O11 0.0210(8) 0.0204(8) 0.0207(8) 0.0050(6) -0.0016(7) 0.0074(7)
O12 0.0289(9) 0.0153(8) 0.0237(8) 0.0055(6) 0.0071(7) 0.0080(7)
O13 0.0195(8) 0.0120(7) 0.0157(7) 0.0023(6) 0.0050(6) 0.0050(6)
O14 0.0188(8) 0.0167(8) 0.0177(8) 0.0058(6) 0.0070(6) 0.0062(6)
O15 0.0240(8) 0.0133(7) 0.0118(7) 0.0013(6) 0.0016(6) 0.0013(6)
O16 0.0185(8) 0.0149(7) 0.0128(7) 0.0008(6) 0.0027(6) 0.0031(6)
N1 0.0149(9) 0.0110(8) 0.0115(8) 0.0023(6) 0.0010(7) 0.0020(7)
N2 0.0119(8) 0.0136(8) 0.0172(9) 0.0042(7) 0.0030(7) 0.0042(7)
C1 0.0121(10) 0.0144(10) 0.0138(10) 0.0045(8) 0.0027(8) 0.0019(8)
C2 0.0147(10) 0.0140(10) 0.0129(10) 0.0030(8) 0.0039(8) 0.0031(8)
C3 0.0158(10) 0.0142(10) 0.0160(10) 0.0046(8) 0.0012(8) 0.0038(8)
C4 0.0186(11) 0.0207(11) 0.0117(10) 0.0033(8) 0.0006(8) 0.0038(9)
C5 0.0181(11) 0.0154(10) 0.0142(10) 0.0004(8) 0.0028(8) 0.0042(8)
C6 0.0144(10) 0.0143(10) 0.0122(10) 0.0034(8) 0.0007(8) 0.0008(8)
C7 0.0161(10) 0.0122(10) 0.0151(10) 0.0012(8) 0.0033(8) 0.0021(8)
C8 0.0163(10) 0.0105(9) 0.0156(10) 0.0023(8) 0.0042(8) 0.0034(8)
C9 0.0182(11) 0.0147(10) 0.0150(10) 0.0042(8) 0.0013(8) 0.0018(8)
C10 0.0133(10) 0.0118(10) 0.0153(10) 0.0035(8) 0.0019(8) 0.0022(8)
C11 0.0182(11) 0.0114(10) 0.0133(10) 0.0038(8) 0.0008(8) 0.0030(8)
C12 0.0167(10) 0.0158(10) 0.0156(10) 0.0052(8) 0.0026(8) 0.0046(8)
C13 0.0175(11) 0.0176(11) 0.0154(10) 0.0059(8) -0.0018(8) 0.0027(8)
C14 0.0223(11) 0.0172(11) 0.0128(10) 0.0045(8) 0.0032(8) 0.0025(9)
C15 0.0192(11) 0.0190(11) 0.0174(11) 0.0062(9) 0.0051(9) 0.0041(9)
C16 0.0160(10) 0.0172(10) 0.0151(10) 0.0051(8) 0.0006(8) 0.0029(8)
C17 0.0231(12) 0.0183(11) 0.0206(11) 0.0056(9) 0.0052(9) 0.0105(9)
C18 0.0318(14) 0.0318(13) 0.0118(10) 0.0000(9) 0.0019(9) 0.0121(11)
C19 0.0173(11) 0.0448(16) 0.0190(12) 0.0062(11) 0.0009(9) 0.0078(11)
C20 0.0341(14) 0.0260(12) 0.0166(11) 0.0020(9) 0.0089(10) 0.0076(10)
C21 0.0138(10) 0.0156(10) 0.0156(10) 0.0061(8) 0.0050(8) 0.0023(8)
C22 0.0151(10) 0.0161(10) 0.0151(10) 0.0024(8) 0.0039(8) 0.0024(8)
C23 0.0135(10) 0.0188(11) 0.0131(10) 0.0040(8) 0.0015(8) 0.0009(8)
C24 0.0126(10) 0.0159(10) 0.0162(10) 0.0066(8) 0.0031(8) 0.0026(8)
C25 0.0146(10) 0.0152(10) 0.0155(10) 0.0039(8) 0.0033(8) 0.0023(8)
C26 0.0132(10) 0.0152(10) 0.0148(10) 0.0040(8) 0.0035(8) 0.0025(8)
C27 0.0143(10) 0.0148(10) 0.0155(10) 0.0029(8) 0.0038(8) 0.0010(8)
C28 0.0159(10) 0.0163(10) 0.0136(10) 0.0019(8) 0.0042(8) 0.0019(8)
C29 0.0173(10) 0.0173(10) 0.0141(10) 0.0038(8) 0.0032(8) 0.0031(8)
C30 0.0147(10) 0.0170(10) 0.0128(10) 0.0040(8) 0.0033(8) 0.0020(8)
C31 0.0170(10) 0.0171(10) 0.0137(10) 0.0059(8) 0.0056(8) 0.0046(8)
C32 0.0173(10) 0.0173(10) 0.0139(10) 0.0038(8) 0.0035(8) 0.0037(8)
C33 0.0166(10) 0.0197(11) 0.0145(10) 0.0066(8) 0.0044(8) 0.0056(8)
C34 0.0218(11) 0.0152(10) 0.0182(10) 0.0066(8) 0.0088(9) 0.0051(9)
C35 0.0236(12) 0.0166(11) 0.0159(10) 0.0028(8) 0.0058(9) -0.0010(9)
C36 0.0178(11) 0.0213(11) 0.0124(10) 0.0060(8) 0.0033(8) 0.0022(9)
C37 0.0240(12) 0.0225(12) 0.0209(12) -0.0031(9) -0.0049(9) 0.0040(10)
C38 0.0221(12) 0.0155(11) 0.0225(11) 0.0049(9) 0.0008(9) 0.0048(9)
C39 0.0201(12) 0.0254(12) 0.0219(12) 0.0027(9) -0.0015(9) 0.0052(9)
C40 0.0584(19) 0.0175(12) 0.0216(12) 0.0031(10) 0.0139(12) 0.0091(12)
C41 0.0193(11) 0.0127(10) 0.0099(9) 0.0006(8) 0.0008(8) 0.0053(8)
C42 0.0239(12) 0.0148(10) 0.0199(11) 0.0030(8) 0.0068(9) 0.0066(9)
C43 0.0186(10) 0.0126(10) 0.0114(10) 0.0005(8) 0.0008(8) 0.0063(8)
C44 0.0238(12) 0.0192(11) 0.0135(10) 0.0002(8) 0.0015(9) 0.0031(9)
Cl1 0.0364(4) 0.0234(3) 0.0355(3) -0.0004(3) -0.0045(3) 0.0057(3)
Cl2 0.0494(5) 0.0380(4) 0.0542(5) 0.0143(3) 0.0187(4) 0.0067(3)
C45 0.0284(14) 0.0236(13) 0.0401(15) 0.0036(11) 0.0041(12) 0.0062(11)

loop_
_atom_type_symbol
_atom_type_description
_atom_type_scat_dispersion_real
_atom_type_scat_dispersion_imag
_atom_type_scat_source
C C 0.0033 0.0016 'International Tables Vol C Tables 4.2.6.8 and 6.1.1.4'
H H 0.0000 0.0000 'International Tables Vol C Tables 4.2.6.8 and 6.1.1.4'
Cl Cl 0.1484 0.1585 'International Tables Vol C Tables 4.2.6.8 and 6.1.1.4'
F F 0.0171 0.0103 'International Tables Vol C Tables 4.2.6.8 and 6.1.1.4'
N N 0.0061 0.0033 'International Tables Vol C Tables 4.2.6.8 and 6.1.1.4'
O O 0.0106 0.0060 'International Tables Vol C Tables 4.2.6.8 and 6.1.1.4'
Pd Pd -0.9988 1.0072 'International Tables Vol C Tables 4.2.6.8 and 6.1.1.4'

loop_
_geom_angle_atom_site_label_1
_geom_angle_atom_site_label_2
_geom_angle_atom_site_label_3
_geom_angle
_geom_angle_site_symmetry_1
_geom_angle_site_symmetry_3
_geom_angle_publ_flag
C1 Pd1 N1 91.64(8) . . ?
C1 Pd1 O13 91.84(7) . . ?
N1 Pd1 O13 174.86(6) . . ?
C1 Pd1 O15 170.71(7) . . ?
N1 Pd1 O15 95.93(6) . . ?
O13 Pd1 O15 80.98(6) . . ?
C1 Pd1 Pd2 95.78(6) . . ?
N1 Pd1 Pd2 102.59(5) . . ?
O13 Pd1 Pd2 80.81(4) . . ?
O15 Pd1 Pd2 77.34(4) . . ?
C21 Pd2 N2 91.78(8) . . ?
C21 Pd2 O16 90.14(7) . . ?
N2 Pd2 O16 176.76(7) . . ?
C21 Pd2 O14 172.05(7) . . ?
N2 Pd2 O14 94.99(6) . . ?
O16 Pd2 O14 83.30(6) . . ?
C21 Pd2 Pd1 96.48(6) . . ?
N2 Pd2 Pd1 100.25(5) . . ?
O16 Pd2 Pd1 82.12(4) . . ?
O14 Pd2 Pd1 78.23(4) . . ?
C10 O1 C9 107.04(16) . . ?
C3 O2 C17 116.77(17) . . ?
C4 O3 C18 116.67(18) . . ?
C13 O5 C19 117.11(18) . . ?
C14 O6 C20 116.63(18) . . ?
C30 O7 C29 107.29(16) . . ?
C23 O8 C37 117.44(17) . . ?
C24 O9 C38 115.87(17) . . ?
C33 O11 C39 116.85(17) . . ?
C34 O12 C40 117.76(19) . . ?
C41 O13 Pd1 124.15(14) . . ?
C41 O14 Pd2 122.26(13) . . ?
C43 O15 Pd1 123.52(14) . . ?
C43 O16 Pd2 123.36(14) . . ?
C10 N1 C8 107.18(17) . . ?
C10 N1 Pd1 128.80(14) . . ?
C8 N1 Pd1 122.52(13) . . ?
C30 N2 C28 106.42(18) . . ?
C30 N2 Pd2 131.27(15) . . ?
C28 N2 Pd2 121.14(14) . . ?
C2 C1 C6 117.37(19) . . ?
C2 C1 Pd1 116.97(15) . . ?
C6 C1 Pd1 124.90(15) . . ?
C3 C2 C1 122.1(2) . . ?
C3 C2 H2 118.9 . . ?
C1 C2 H2 118.9 . . ?
O2 C3 C2 124.69(19) . . ?
O2 C3 C4 115.26(19) . . ?
C2 C3 C4 120.05(19) . . ?
O3 C4 C5 126.5(2) . . ?
O3 C4 C3 114.72(19) . . ?
C5 C4 C3 118.78(19) . . ?
C4 C5 C6 121.1(2) . . ?
C4 C5 H5 119.5 . . ?
C6 C5 H5 119.5 . . ?
C1 C6 C5 120.19(19) . . ?
C1 C6 C7 123.30(19) . . ?
C5 C6 C7 116.50(19) . . ?
C8 C7 C6 126.3(2) . . ?
C8 C7 H7 116.9 . . ?
C6 C7 H7 116.9 . . ?
C7 C8 N1 126.84(19) . . ?
C7 C8 C9 125.28(19) . . ?
N1 C8 C9 107.87(18) . . ?
O4 C9 O1 121.06(19) . . ?
O4 C9 C8 134.4(2) . . ?
O1 C9 C8 104.54(17) . . ?
N1 C10 O1 113.30(18) . . ?
N1 C10 C11 129.52(19) . . ?
O1 C10 C11 117.16(18) . . ?
C16 C11 C12 120.5(2) . . ?
C16 C11 C10 119.74(19) . . ?
C12 C11 C10 119.76(19) . . ?
C13 C12 C11 119.4(2) . . ?
C13 C12 H12 120.3 . . ?
C11 C12 H12 120.3 . . ?
O5 C13 C12 125.1(2) . . ?
O5 C13 C14 114.88(19) . . ?
C12 C13 C14 120.0(2) . . ?
O6 C14 C15 124.8(2) . . ?
O6 C14 C13 115.3(2) . . ?
C15 C14 C13 119.9(2) . . ?
C14 C15 C16 120.4(2) . . ?
C14 C15 H15 119.8 . . ?
C16 C15 H15 119.8 . . ?
C11 C16 C15 119.7(2) . . ?
C11 C16 H16 120.1 . . ?
C15 C16 H16 120.1 . . ?
O2 C17 H17A 109.5 . . ?
O2 C17 H17B 109.5 . . ?
H17A C17 H17B 109.5 . . ?
O2 C17 H17C 109.5 . . ?
H17A C17 H17C 109.5 . . ?
H17B C17 H17C 109.5 . . ?
O3 C18 H18A 109.5 . . ?
O3 C18 H18B 109.5 . . ?
H18A C18 H18B 109.5 . . ?
O3 C18 H18C 109.5 . . ?
H18A C18 H18C 109.5 . . ?
H18B C18 H18C 109.5 . . ?
O5 C19 H19A 109.5 . . ?
O5 C19 H19B 109.5 . . ?
H19A C19 H19B 109.5 . . ?
O5 C19 H19C 109.5 . . ?
H19A C19 H19C 109.5 . . ?
H19B C19 H19C 109.5 . . ?
O6 C20 H20A 109.5 . . ?
O6 C20 H20B 109.5 . . ?
H20A C20 H20B 109.5 . . ?
O6 C20 H20C 109.5 . . ?
H20A C20 H20C 109.5 . . ?
H20B C20 H20C 109.5 . . ?
C22 C21 C26 117.92(19) . . ?
C22 C21 Pd2 118.84(16) . . ?
C26 C21 Pd2 122.65(16) . . ?
C23 C22 C21 121.4(2) . . ?
C23 C22 H22 119.3 . . ?
C21 C22 H22 119.3 . . ?
O8 C23 C22 124.8(2) . . ?
O8 C23 C24 114.98(19) . . ?
C22 C23 C24 120.22(19) . . ?
O9 C24 C25 124.9(2) . . ?
O9 C24 C23 116.20(18) . . ?
C25 C24 C23 118.88(19) . . ?
C24 C25 C26 121.3(2) . . ?
C24 C25 H25 119.4 . . ?
C26 C25 H25 119.4 . . ?
C21 C26 C25 119.93(19) . . ?
C21 C26 C27 123.33(19) . . ?
C25 C26 C27 116.52(19) . . ?
C28 C27 C26 126.6(2) . . ?
C28 C27 H27 116.7 . . ?
C26 C27 H27 116.7 . . ?
C27 C28 N2 126.3(2) . . ?
C27 C28 C29 125.5(2) . . ?
N2 C28 C29 108.12(18) . . ?
O10 C29 O7 121.57(19) . . ?
O10 C29 C28 134.0(2) . . ?
O7 C29 C28 104.43(17) . . ?
N2 C30 O7 113.68(18) . . ?
N2 C30 C31 131.0(2) . . ?
O7 C30 C31 115.27(18) . . ?
C36 C31 C32 120.3(2) . . ?
C36 C31 C30 122.0(2) . . ?
C32 C31 C30 117.7(2) . . ?
C33 C32 C31 120.0(2) . . ?
C33 C32 H32 120.0 . . ?
C31 C32 H32 120.0 . . ?
O11 C33 C32 125.0(2) . . ?
O11 C33 C34 115.44(19) . . ?
C32 C33 C34 119.6(2) . . ?
O12 C34 C35 125.1(2) . . ?
O12 C34 C33 114.8(2) . . ?
C35 C34 C33 120.1(2) . . ?
C34 C35 C36 120.4(2) . . ?
C34 C35 H35 119.8 . . ?
C36 C35 H35 119.8 . . ?
C31 C36 C35 119.6(2) . . ?
C31 C36 H36 120.2 . . ?
C35 C36 H36 120.2 . . ?
O8 C37 H37A 109.5 . . ?
O8 C37 H37B 109.5 . . ?
H37A C37 H37B 109.5 . . ?
O8 C37 H37C 109.5 . . ?
H37A C37 H37C 109.5 . . ?
H37B C37 H37C 109.5 . . ?
O9 C38 H38A 109.5 . . ?
O9 C38 H38B 109.5 . . ?
H38A C38 H38B 109.5 . . ?
O9 C38 H38C 109.5 . . ?
H38A C38 H38C 109.5 . . ?
H38B C38 H38C 109.5 . . ?
O11 C39 H39A 109.5 . . ?
O11 C39 H39B 109.5 . . ?
H39A C39 H39B 109.5 . . ?
O11 C39 H39C 109.5 . . ?
H39A C39 H39C 109.5 . . ?
H39B C39 H39C 109.5 . . ?
O12 C40 H40A 109.5 . . ?
O12 C40 H40B 109.5 . . ?
H40A C40 H40B 109.5 . . ?
O12 C40 H40C 109.5 . . ?
H40A C40 H40C 109.5 . . ?
H40B C40 H40C 109.5 . . ?
O14 C41 O13 131.0(2) . . ?
O14 C41 C42 115.70(18) . . ?
O13 C41 C42 113.31(18) . . ?
F2 C42 F3 108.2(2) . . ?
F2 C42 F1 107.8(2) . . ?
F3 C42 F1 105.38(19) . . ?
F2 C42 C41 110.64(19) . . ?
F3 C42 C41 112.29(18) . . ?
F1 C42 C41 112.28(18) . . ?
O15 C43 O16 131.1(2) . . ?
O15 C43 C44 115.44(19) . . ?
O16 C43 C44 113.49(19) . . ?
F4 C44 F6 108.2(2) . . ?
F4 C44 F5 108.1(2) . . ?
F6 C44 F5 105.4(2) . . ?
F4 C44 C43 112.98(19) . . ?
F6 C44 C43 111.93(19) . . ?
F5 C44 C43 109.89(18) . . ?
Cl2 C45 Cl1 111.42(15) . . ?
Cl2 C45 H45A 109.3 . . ?
Cl1 C45 H45A 109.3 . . ?
Cl2 C45 H45B 109.3 . . ?
Cl1 C45 H45B 109.3 . . ?
H45A C45 H45B 108.0 . . ?

loop_
_geom_bond_atom_site_label_1
_geom_bond_atom_site_label_2
_geom_bond_distance
_geom_bond_site_symmetry_2
_geom_bond_publ_flag
Pd1 C1 1.990(2) . ?
Pd1 N1 2.0324(17) . ?
Pd1 O13 2.0654(14) . ?
Pd1 O15 2.1696(15) . ?
Pd1 Pd2 2.9903(2) . ?
Pd2 C21 1.981(2) . ?
Pd2 N2 2.0263(18) . ?
Pd2 O16 2.0487(15) . ?
Pd2 O14 2.1675(15) . ?
F1 C42 1.330(3) . ?
F2 C42 1.311(3) . ?
F3 C42 1.327(3) . ?
F4 C44 1.299(3) . ?
F5 C44 1.325(3) . ?
F6 C44 1.319(3) . ?
O1 C10 1.369(2) . ?
O1 C9 1.413(3) . ?
O2 C3 1.356(2) . ?
O2 C17 1.436(3) . ?
O3 C4 1.366(3) . ?
O3 C18 1.427(3) . ?
O4 C9 1.196(3) . ?
O5 C13 1.367(3) . ?
O5 C19 1.428(3) . ?
O6 C14 1.362(3) . ?
O6 C20 1.432(3) . ?
O7 C30 1.365(3) . ?
O7 C29 1.404(3) . ?
O8 C23 1.355(3) . ?
O8 C37 1.435(3) . ?
O9 C24 1.368(2) . ?
O9 C38 1.433(3) . ?
O10 C29 1.199(3) . ?
O11 C33 1.358(3) . ?
O11 C39 1.432(3) . ?
O12 C34 1.358(3) . ?
O12 C40 1.427(3) . ?
O13 C41 1.254(3) . ?
O14 C41 1.234(3) . ?
O15 C43 1.233(3) . ?
O16 C43 1.256(3) . ?
N1 C10 1.309(3) . ?
N1 C8 1.401(3) . ?
N2 C30 1.304(3) . ?
N2 C28 1.408(3) . ?
C1 C2 1.400(3) . ?
C1 C6 1.407(3) . ?
C2 C3 1.385(3) . ?
C2 H2 0.9500 . ?
C3 C4 1.411(3) . ?
C4 C5 1.374(3) . ?
C5 C6 1.419(3) . ?
C5 H5 0.9500 . ?
C6 C7 1.435(3) . ?
C7 C8 1.350(3) . ?
C7 H7 0.9500 . ?
C8 C9 1.452(3) . ?
C10 C11 1.445(3) . ?
C11 C16 1.386(3) . ?
C11 C12 1.407(3) . ?
C12 C13 1.377(3) . ?
C12 H12 0.9500 . ?
C13 C14 1.413(3) . ?
C14 C15 1.381(3) . ?
C15 C16 1.387(3) . ?
C15 H15 0.9500 . ?
C16 H16 0.9500 . ?
C17 H17A 0.9800 . ?
C17 H17B 0.9800 . ?
C17 H17C 0.9800 . ?
C18 H18A 0.9800 . ?
C18 H18B 0.9800 . ?
C18 H18C 0.9800 . ?
C19 H19A 0.9800 . ?
C19 H19B 0.9800 . ?
C19 H19C 0.9800 . ?
C20 H20A 0.9800 . ?
C20 H20B 0.9800 . ?
C20 H20C 0.9800 . ?
C21 C22 1.397(3) . ?
C21 C26 1.407(3) . ?
C22 C23 1.391(3) . ?
C22 H22 0.9500 . ?
C23 C24 1.407(3) . ?
C24 C25 1.370(3) . ?
C25 C26 1.414(3) . ?
C25 H25 0.9500 . ?
C26 C27 1.428(3) . ?
C27 C28 1.343(3) . ?
C27 H27 0.9500 . ?
C28 C29 1.447(3) . ?
C30 C31 1.442(3) . ?
C31 C36 1.388(3) . ?
C31 C32 1.406(3) . ?
C32 C33 1.376(3) . ?
C32 H32 0.9500 . ?
C33 C34 1.410(3) . ?
C34 C35 1.384(3) . ?
C35 C36 1.389(3) . ?
C35 H35 0.9500 . ?
C36 H36 0.9500 . ?
C37 H37A 0.9800 . ?
C37 H37B 0.9800 . ?
C37 H37C 0.9800 . ?
C38 H38A 0.9800 . ?
C38 H38B 0.9800 . ?
C38 H38C 0.9800 . ?
C39 H39A 0.9800 . ?
C39 H39B 0.9800 . ?
C39 H39C 0.9800 . ?
C40 H40A 0.9800 . ?
C40 H40B 0.9800 . ?
C40 H40C 0.9800 . ?
C41 C42 1.544(3) . ?
C43 C44 1.545(3) . ?
Cl1 C45 1.773(3) . ?
Cl2 C45 1.760(3) . ?
C45 H45A 0.9900 . ?
C45 H45B 0.9900 . ?

loop_
_geom_torsion_atom_site_label_1
_geom_torsion_atom_site_label_2
_geom_torsion_atom_site_label_3
_geom_torsion_atom_site_label_4
_geom_torsion
_geom_torsion_site_symmetry_1
_geom_torsion_site_symmetry_2
_geom_torsion_site_symmetry_3
_geom_torsion_site_symmetry_4
_geom_torsion_publ_flag
C6 C1 C2 C3 -6.4(3) . . . . ?
Pd1 C1 C2 C3 164.15(17) . . . . ?
C17 O2 C3 C2 13.8(3) . . . . ?
C17 O2 C3 C4 -165.08(19) . . . . ?
C1 C2 C3 O2 -176.7(2) . . . . ?
C1 C2 C3 C4 2.2(3) . . . . ?
C18 O3 C4 C5 -9.3(3) . . . . ?
C18 O3 C4 C3 170.2(2) . . . . ?
O2 C3 C4 O3 2.7(3) . . . . ?
C2 C3 C4 O3 -176.2(2) . . . . ?
O2 C3 C4 C5 -177.8(2) . . . . ?
C2 C3 C4 C5 3.2(3) . . . . ?
O3 C4 C5 C6 175.1(2) . . . . ?
C3 C4 C5 C6 -4.3(3) . . . . ?
C2 C1 C6 C5 5.3(3) . . . . ?
Pd1 C1 C6 C5 -164.44(16) . . . . ?
C2 C1 C6 C7 -175.7(2) . . . . ?
Pd1 C1 C6 C7 14.6(3) . . . . ?
C4 C5 C6 C1 0.0(3) . . . . ?
C4 C5 C6 C7 -179.1(2) . . . . ?
C1 C6 C7 C8 0.5(3) . . . . ?
C5 C6 C7 C8 179.6(2) . . . . ?
C6 C7 C8 N1 -0.1(4) . . . . ?
C6 C7 C8 C9 -179.0(2) . . . . ?
C10 N1 C8 C7 178.3(2) . . . . ?
Pd1 N1 C8 C7 -14.5(3) . . . . ?
C10 N1 C8 C9 -2.6(2) . . . . ?
Pd1 N1 C8 C9 164.46(14) . . . . ?
C10 O1 C9 O4 179.3(2) . . . . ?
C10 O1 C9 C8 -0.5(2) . . . . ?
C7 C8 C9 O4 1.2(4) . . . . ?
N1 C8 C9 O4 -177.9(2) . . . . ?
C7 C8 C9 O1 -179.1(2) . . . . ?
N1 C8 C9 O1 1.9(2) . . . . ?
C8 N1 C10 O1 2.5(2) . . . . ?
Pd1 N1 C10 O1 -163.58(14) . . . . ?
C8 N1 C10 C11 -175.9(2) . . . . ?
Pd1 N1 C10 C11 18.0(3) . . . . ?
C9 O1 C10 N1 -1.2(2) . . . . ?
C9 O1 C10 C11 177.35(18) . . . . ?
N1 C10 C11 C16 40.7(3) . . . . ?
O1 C10 C11 C16 -137.7(2) . . . . ?
N1 C10 C11 C12 -137.5(2) . . . . ?
O1 C10 C11 C12 44.2(3) . . . . ?
C16 C11 C12 C13 -3.9(3) . . . . ?
C10 C11 C12 C13 174.15(19) . . . . ?
C19 O5 C13 C12 -16.9(3) . . . . ?
C19 O5 C13 C14 165.5(2) . . . . ?
C11 C12 C13 O5 -175.1(2) . . . . ?
C11 C12 C13 C14 2.3(3) . . . . ?
C20 O6 C14 C15 -8.8(3) . . . . ?
C20 O6 C14 C13 170.9(2) . . . . ?
O5 C13 C14 O6 -0.7(3) . . . . ?
C12 C13 C14 O6 -178.38(19) . . . . ?
O5 C13 C14 C15 179.1(2) . . . . ?
C12 C13 C14 C15 1.4(3) . . . . ?
O6 C14 C15 C16 176.2(2) . . . . ?
C13 C14 C15 C16 -3.5(3) . . . . ?
C12 C11 C16 C15 1.8(3) . . . . ?
C10 C11 C16 C15 -176.2(2) . . . . ?
C14 C15 C16 C11 1.9(3) . . . . ?
C26 C21 C22 C23 -3.8(3) . . . . ?
Pd2 C21 C22 C23 167.67(16) . . . . ?
C37 O8 C23 C22 -8.9(3) . . . . ?
C37 O8 C23 C24 171.77(19) . . . . ?
C21 C22 C23 O8 178.7(2) . . . . ?
C21 C22 C23 C24 -2.0(3) . . . . ?
C38 O9 C24 C25 7.5(3) . . . . ?
C38 O9 C24 C23 -170.96(19) . . . . ?
O8 C23 C24 O9 3.0(3) . . . . ?
C22 C23 C24 O9 -176.38(19) . . . . ?
O8 C23 C24 C25 -175.51(19) . . . . ?
C22 C23 C24 C25 5.1(3) . . . . ?
O9 C24 C25 C26 179.20(19) . . . . ?
C23 C24 C25 C26 -2.4(3) . . . . ?
C22 C21 C26 C25 6.4(3) . . . . ?
Pd2 C21 C26 C25 -164.70(16) . . . . ?
C22 C21 C26 C27 -167.9(2) . . . . ?
Pd2 C21 C26 C27 21.0(3) . . . . ?
C24 C25 C26 C21 -3.4(3) . . . . ?
C24 C25 C26 C27 171.3(2) . . . . ?
C21 C26 C27 C28 1.6(4) . . . . ?
C25 C26 C27 C28 -173.0(2) . . . . ?
C26 C27 C28 N2 -4.6(4) . . . . ?
C26 C27 C28 C29 172.7(2) . . . . ?
C30 N2 C28 C27 176.4(2) . . . . ?
Pd2 N2 C28 C27 -14.7(3) . . . . ?
C30 N2 C28 C29 -1.3(2) . . . . ?
Pd2 N2 C28 C29 167.62(14) . . . . ?
C30 O7 C29 O10 -177.4(2) . . . . ?
C30 O7 C29 C28 1.6(2) . . . . ?
C27 C28 C29 O10 0.9(4) . . . . ?
N2 C28 C29 O10 178.7(2) . . . . ?
C27 C28 C29 O7 -178.0(2) . . . . ?
N2 C28 C29 O7 -0.2(2) . . . . ?
C28 N2 C30 O7 2.5(2) . . . . ?
Pd2 N2 C30 O7 -164.89(14) . . . . ?
C28 N2 C30 C31 -175.4(2) . . . . ?
Pd2 N2 C30 C31 17.2(4) . . . . ?
C29 O7 C30 N2 -2.7(2) . . . . ?
C29 O7 C30 C31 175.56(18) . . . . ?
N2 C30 C31 C36 27.7(4) . . . . ?
O7 C30 C31 C36 -150.2(2) . . . . ?
N2 C30 C31 C32 -154.8(2) . . . . ?
O7 C30 C31 C32 27.3(3) . . . . ?
C36 C31 C32 C33 -1.2(3) . . . . ?
C30 C31 C32 C33 -178.70(19) . . . . ?
C39 O11 C33 C32 1.1(3) . . . . ?
C39 O11 C33 C34 -178.97(19) . . . . ?
C31 C32 C33 O11 179.8(2) . . . . ?
C31 C32 C33 C34 -0.1(3) . . . . ?
C40 O12 C34 C35 -9.6(3) . . . . ?
C40 O12 C34 C33 170.9(2) . . . . ?
O11 C33 C34 O12 0.4(3) . . . . ?
C32 C33 C34 O12 -179.75(19) . . . . ?
O11 C33 C34 C35 -179.12(19) . . . . ?
C32 C33 C34 C35 0.8(3) . . . . ?
O12 C34 C35 C36 -179.7(2) . . . . ?
C33 C34 C35 C36 -0.3(3) . . . . ?
C32 C31 C36 C35 1.6(3) . . . . ?
C30 C31 C36 C35 179.1(2) . . . . ?
C34 C35 C36 C31 -0.9(3) . . . . ?
Pd2 O14 C41 O13 -15.4(3) . . . . ?
Pd2 O14 C41 C42 163.30(14) . . . . ?
Pd1 O13 C41 O14 -3.5(3) . . . . ?
Pd1 O13 C41 C42 177.71(13) . . . . ?
O14 C41 C42 F2 -93.3(2) . . . . ?
O13 C41 C42 F2 85.6(2) . . . . ?
O14 C41 C42 F3 145.6(2) . . . . ?
O13 C41 C42 F3 -35.4(3) . . . . ?
O14 C41 C42 F1 27.1(3) . . . . ?
O13 C41 C42 F1 -153.96(19) . . . . ?
Pd1 O15 C43 O16 -14.6(3) . . . . ?
Pd1 O15 C43 C44 166.82(13) . . . . ?
Pd2 O16 C43 O15 -1.3(3) . . . . ?
Pd2 O16 C43 C44 177.26(13) . . . . ?
O15 C43 C44 F4 -152.3(2) . . . . ?
O16 C43 C44 F4 28.9(3) . . . . ?
O15 C43 C44 F6 -29.8(3) . . . . ?
O16 C43 C44 F6 151.4(2) . . . . ?
O15 C43 C44 F5 86.9(2) . . . . ?
O16 C43 C44 F5 -91.9(2) . . . . ?
